data_2010878
loop_
_publ_author_name
'Philippe Guionneau'
'Daniel Chasseau'
'Judith A.K. Howard'
'Peter Day'

_publ_section_title
;
 Neutral bis(ethylenedithio)tetrathiafulvalene at 100K
;
_journal_issue 4
_journal_name_full 'Acta Crystallographica Section C'
_journal_page_first 453
_journal_page_last 454
_journal_paper_doi 10.1107/S0108270199016753
_journal_volume 56
_journal_year 2000
_chemical_formula_iupac 'C10 H8 S8'
_chemical_formula_sum 'C10 H8 S8'
_chemical_formula_weight 384.64
_chemical_name_common BEDT-TTF
_chemical_name_systematic ' bis(ethylenedithio)tetrathiafulvalene'
_space_group_IT_number 14
_symmetry_cell_setting monoclinic
_symmetry_space_group_name_Hall '-P 2ybc'
_symmetry_space_group_name_H-M 'P 1 21/c 1'
_cell_angle_alpha 90.00
_cell_angle_beta 116.570(10)
_cell_angle_gamma 90.00
_cell_formula_units_Z 4
_cell_length_a 6.65830(10)
_cell_length_b 13.733(2)
_cell_length_c 17.4140(10)
_cell_measurement_reflns_used 425
_cell_measurement_temperature 100(2)
_cell_measurement_theta_max 34.05
_cell_measurement_theta_min 20.48
_cell_volume 1424.1(3)
_computing_cell_refinement SMART
_computing_data_collection 'SMART (Siemens, 1996)'
_computing_data_reduction 'SAINT (Siemens, 1996)'
_computing_molecular_graphics 'PLATON (Spek, 1999)'
_computing_structure_refinement 'SHELXL97 (Sheldrick, 1997)'
_computing_structure_solution 'SHELXS97 (Sheldrick, 1997)'
_diffrn_ambient_temperature 100(2)
_diffrn_measured_fraction_theta_full .999
_diffrn_measured_fraction_theta_max .999
_diffrn_measurement_device_type 'SMART Siemens CCD'
_diffrn_measurement_method \w
_diffrn_radiation_monochromator graphite
_diffrn_radiation_source 'fine-focus sealed tube'
_diffrn_radiation_type MoK\a
_diffrn_radiation_wavelength .71073
_diffrn_reflns_av_R_equivalents .0373
_diffrn_reflns_av_sigmaI/netI .0345
_diffrn_reflns_limit_h_max 8
_diffrn_reflns_limit_h_min -8
_diffrn_reflns_limit_k_max 17
_diffrn_reflns_limit_k_min -17
_diffrn_reflns_limit_l_max 22
_diffrn_reflns_limit_l_min -22
_diffrn_reflns_number 12398
_diffrn_reflns_theta_full 27.43
_diffrn_reflns_theta_max 27.43
_diffrn_reflns_theta_min 1.98
_exptl_absorpt_coefficient_mu 1.229
_exptl_absorpt_correction_T_max .9145
_exptl_absorpt_correction_T_min .7679
_exptl_absorpt_correction_type empirical
_exptl_absorpt_process_details 'SADABS (Sheldrick, 1996)'
_exptl_crystal_colour orange
_exptl_crystal_density_diffrn 1.794
_exptl_crystal_density_method 'not measured'
_exptl_crystal_description needles
_exptl_crystal_F_000 784
_exptl_crystal_size_max .20
_exptl_crystal_size_mid .15
_exptl_crystal_size_min .10
_refine_diff_density_max .347
_refine_diff_density_min -.360
_refine_ls_extinction_method none
_refine_ls_goodness_of_fit_ref 1.086
_refine_ls_hydrogen_treatment constr
_refine_ls_matrix_type full
_refine_ls_number_parameters 163
_refine_ls_number_reflns 3251
_refine_ls_number_restraints 0
_refine_ls_restrained_S_all 1.086
_refine_ls_R_factor_all .0399
_refine_ls_R_factor_gt .0273
_refine_ls_shift/su_max .001
_refine_ls_shift/su_mean .000
_refine_ls_structure_factor_coef Fsqd
_refine_ls_weighting_details 'calc w = 1/[\s^2^(Fo^2^)+(0.0191P)^2^+1.0583P] where P=(Fo^2^+2Fc^2^)/3'
_refine_ls_weighting_scheme calc
_refine_ls_wR_factor_ref .0610
_reflns_number_gt 2714
_reflns_number_total 3251
_reflns_threshold_expression I>2\s(I)
_cod_data_source_file sk1337.cif
_cod_data_source_block BEDT-TTF
_cod_depositor_comments
;
The following automatic conversions were performed:
'_symmetry_cell_setting' value 'Monoclinic' changed to 'monoclinic'
according to '/home/saulius/struct/CIF-dictionaries/cif_core.dic'
dictionary named 'cif_core.dic' version 2.4.1 from 2010-06-29.

Automatic conversion script
Id: cif_fix_enum 1527 2010-12-29 10:47:43Z saulius 

The following automatic conversions were performed:

'_symmetry_cell_setting' value 'Monoclinic' changed to 'monoclinic'
according to /home/saulius/struct/CIF-dictionaries/cif_core.dic
dictionary named 'cif_core.dic' version 2.4.1 from 2010-06-29.

Automatic conversion script
Id: cif_fix_values 1715 2011-07-08 13:25:40Z adriana 
;
_cod_original_cell_volume 1424.10(10)
_cod_original_sg_symbol_H-M 'P 21 /c'
_cod_database_code 2010878
_cod_database_fobs_code 2010878

loop_
_symmetry_equiv_pos_as_xyz
'x, y, z'
'-x, y+1/2, -z+1/2'
'-x, -y, -z'
'x, -y-1/2, z-1/2'

loop_
_atom_site_label
_atom_site_fract_x
_atom_site_fract_y
_atom_site_fract_z
_atom_site_U_iso_or_equiv
_atom_site_adp_type
_atom_site_calc_flag
_atom_site_refinement_flags
_atom_site_occupancy
_atom_site_disorder_assembly
_atom_site_disorder_group
_atom_site_type_symbol
S2 .21293(8) .85826(4) .04260(3) .01247(12) Uani d . 1 . . S
S6 .14782(9) .69753(4) -.08621(3) .01417(12) Uani d . 1 . . S
S4 .30107(8) .98716(4) .21250(3) .01312(11) Uani d . 1 . . S
S5 -.39553(9) .72435(4) -.15221(3) .01568(12) Uani d . 1 . . S
S1 -.27815(8) .88339(4) -.02020(3) .01156(11) Uani d . 1 . . S
S3 -.18790(8) 1.00502(4) .15326(3) .01180(11) Uani d . 1 . . S
S8 .42843(9) 1.05090(4) .39193(3) .01408(12) Uani d . 1 . . S
S7 -.16013(9) 1.06906(4) .31922(4) .01596(12) Uani d . 1 . . S
C17 .0339(3) .77851(14) -.03902(13) .0111(4) Uani d . 1 . . C
C10 .0304(3) .95583(15) .13432(13) .0109(4) Uani d . 1 . . C
C16 -.1892(3) .79056(14) -.06840(13) .0108(4) Uani d . 1 . . C
C11 -.0116(3) 1.02797(14) .26384(13) .0114(4) Uani d . 1 . . C
C15 -.0068(3) .90362(14) .06337(13) .0111(4) Uani d . 1 . . C
C13 .0651(3) 1.07854(16) .42725(13) .0144(4) Uani d . 1 . . C
H132 .0105 1.1155 .4630 .017 Uiso calc R 1 . . H
H131 .1060 1.0124 .4519 .017 Uiso calc R 1 . . H
C12 .2119(3) 1.02056(14) .29065(13) .0111(4) Uani d . 1 . . C
C14 .2736(4) 1.12825(15) .43150(14) .0148(4) Uani d . 1 . . C
H142 .3728 1.1466 .4917 .018 Uiso calc R 1 . . H
H141 .2289 1.1887 .3970 .018 Uiso calc R 1 . . H
C19 -.0312(4) .73258(16) -.19720(13) .0147(4) Uani d . 1 . . C
H192 -.0140 .8034 -.2030 .018 Uiso calc R 1 . . H
H191 .0225 .6987 -.2347 .018 Uiso calc R 1 . . H
C18 -.2788(4) .71025(18) -.22912(14) .0199(5) Uani d . 1 . . C
H182 -.3051 .6423 -.2503 .024 Uiso calc R 1 . . H
H181 -.3649 .7530 -.2789 .024 Uiso calc R 1 . . H

loop_
_atom_site_aniso_label
_atom_site_aniso_U_11
_atom_site_aniso_U_22
_atom_site_aniso_U_33
_atom_site_aniso_U_12
_atom_site_aniso_U_13
_atom_site_aniso_U_23
S2 .0094(2) .0162(2) .0109(3) .00037(19) .0037(2) -.00320(19)
S6 .0153(3) .0143(2) .0134(3) .00399(19) .0069(2) -.00112(19)
S4 .0093(2) .0206(3) .0093(2) -.00016(19) .0040(2) -.0039(2)
S5 .0146(3) .0202(3) .0132(3) -.0070(2) .0070(2) -.0061(2)
S1 .0092(2) .0139(2) .0100(2) .00088(18) .0029(2) -.00227(19)
S3 .0089(2) .0164(2) .0088(2) .00107(19) .00284(19) -.0018(2)
S8 .0103(2) .0221(3) .0083(3) .0002(2) .0028(2) -.0036(2)
S7 .0115(2) .0251(3) .0131(3) -.0016(2) .0071(2) -.0061(2)
C17 .0145(10) .0103(9) .0091(10) -.0006(8) .0059(8) -.0011(7)
C10 .0075(9) .0130(9) .0103(10) -.0003(7) .0023(8) .0008(8)
C16 .0146(10) .0099(9) .0084(10) -.0004(8) .0054(8) -.0018(8)
C11 .0139(10) .0115(9) .0087(10) -.0008(8) .0051(8) -.0017(8)
C15 .0095(9) .0117(9) .0118(10) .0012(7) .0046(8) .0006(8)
C13 .0156(10) .0185(10) .0117(10) -.0004(8) .0085(9) -.0034(8)
C12 .0143(10) .0119(9) .0077(9) -.0007(8) .0055(8) -.0008(7)
C14 .0136(10) .0171(10) .0130(11) -.0008(8) .0053(9) -.0041(8)
C19 .0202(11) .0162(10) .0099(10) -.0022(8) .0085(9) .0001(8)
C18 .0193(12) .0287(12) .0126(11) -.0031(9) .0080(9) -.0046(9)

loop_
_atom_type_symbol
_atom_type_description
_atom_type_scat_dispersion_real
_atom_type_scat_dispersion_imag
_atom_type_scat_source
C C .0033 .0016 'International Tables Vol C Tables 4.2.6.8 and 6.1.1.4'
H H .0000 .0000 'International Tables Vol C Tables 4.2.6.8 and 6.1.1.4'
S S .1246 .1234 'International Tables Vol C Tables 4.2.6.8 and 6.1.1.4'

loop_
_geom_angle_atom_site_label_1
_geom_angle_atom_site_label_2
_geom_angle_atom_site_label_3
_geom_angle
C17 S2 C15 93.47(10)
C17 S6 C19 96.61(10)
C10 S4 C12 94.51(10)
C16 S5 C18 103.49(10)
C15 S1 C16 93.92(10)
C10 S3 C11 94.05(10)
C12 S8 C14 99.75(10)
C11 S7 C13 100.70(10)
C16 C17 S6 122.49(16)
C16 C17 S2 117.49(15)
S6 C17 S2 119.64(12)
C15 C10 S4 122.88(16)
C15 C10 S3 123.01(16)
S4 C10 S3 113.99(12)
C17 C16 S5 125.08(16)
C17 C16 S1 117.06(15)
S5 C16 S1 117.83(12)
C12 C11 S7 129.74(16)
C12 C11 S3 116.91(16)
S7 C11 S3 113.01(11)
C10 C15 S1 122.65(16)
C10 C15 S2 122.88(16)
S1 C15 S2 114.29(11)
C14 C13 S7 113.38(15)
C11 C12 S8 127.73(16)
C11 C12 S4 116.77(16)
S8 C12 S4 115.22(12)
C13 C14 S8 112.34(15)
C18 C19 S6 115.01(15)
C19 C18 S5 117.19(16)

loop_
_geom_bond_atom_site_label_1
_geom_bond_atom_site_label_2
_geom_bond_site_symmetry_2
_geom_bond_distance
_geom_bond_publ_flag
S2 C17 . 1.768(2) ?
S2 C15 . 1.770(2) ?
S6 C17 . 1.745(2) ?
S6 C19 . 1.824(2) ?
S4 C10 . 1.758(2) ?
S4 C12 . 1.771(2) ?
S5 C16 . 1.746(2) ?
S5 C18 . 1.835(2) ?
S1 C15 . 1.762(2) ?
S1 C16 . 1.768(2) ?
S3 C10 . 1.763(2) ?
S3 C11 . 1.778(2) ?
S8 C12 . 1.757(2) ?
S8 C14 . 1.817(2) ?
S7 C11 . 1.755(2) ?
S7 C13 . 1.811(2) ?
C17 C16 . 1.347(3) ?
C10 C15 . 1.352(3) ?
C11 C12 . 1.350(3) ?
C13 C14 . 1.518(3) ?
C19 C18 . 1.517(3) ?

loop_
_cod_related_entry_id
_cod_related_entry_database
_cod_related_entry_code
1 ChemSpider 549911
